data_7247000
loop_
_publ_author_name
'Zhang, Wenjin'
'Yang, Yiling'
'Shi, Shaoyi'
'Pang, Siping'
'Li, Yuchuan'
'Sun, Chenghui'

_publ_section_title
;
 Regulation of stability and density of energetic materials <i>via</i>
 isomerism.
;
_journal_issue 30
_journal_name_full 'Physical chemistry chemical physics : PCCP'
_journal_page_first 20168
_journal_page_last 20172
_journal_paper_doi 10.1039/d3cp02039h
_journal_volume 25
_journal_year 2023
_chemical_formula_moiety 'C3 H N6 O6, H4 N O, H2 O'
_chemical_formula_sum 'C3 H7 N7 O8'
_chemical_formula_weight 269.16
_space_group_crystal_system monoclinic
_space_group_IT_number 14
_space_group_name_Hall '-P 2ybc'
_space_group_name_H-M_alt 'P 1 21/c 1'
_atom_sites_solution_hydrogens mixed
_atom_sites_solution_primary dual
_audit_creation_date 2021-09-24
_audit_creation_method
;
Olex2 1.2
(compiled 2018.05.29 svn.r3508 for OlexSys, GUI svn.r5506)
;
_audit_update_record
;
2022-12-06 deposited with the CCDC.	2023-07-06 downloaded from the CCDC.
;
_cell_angle_alpha 90
_cell_angle_beta 96.745(4)
_cell_angle_gamma 90
_cell_formula_units_Z 4
_cell_length_a 6.4647(7)
_cell_length_b 15.866(2)
_cell_length_c 10.0270(11)
_cell_measurement_reflns_used 1706
_cell_measurement_temperature 170
_cell_measurement_theta_max 24.262
_cell_measurement_theta_min 2.414
_cell_volume 1021.3(2)
_computing_cell_refinement 'SAINT V8.40A (?, 2016)'
_computing_data_reduction 'SAINT V8.40A (?, 2016)'
_computing_molecular_graphics 'Olex2 (Dolomanov et al., 2009)'
_computing_publication_material 'Olex2 (Dolomanov et al., 2009)'
_computing_structure_refinement 'ShelXL (Sheldrick, 2015)'
_computing_structure_solution 'ShelXT (Sheldrick, 2015)'
_diffrn_ambient_temperature 170.0
_diffrn_measured_fraction_theta_full 0.999
_diffrn_measured_fraction_theta_max 0.999
_diffrn_measurement_device_type 'D8 VENTURE'
_diffrn_measurement_method '\f and \w scans'
_diffrn_radiation_type MoK\a
_diffrn_radiation_wavelength 0.71073
_diffrn_reflns_av_R_equivalents 0.0916
_diffrn_reflns_av_unetI/netI 0.0688
_diffrn_reflns_Laue_measured_fraction_full 0.999
_diffrn_reflns_Laue_measured_fraction_max 0.999
_diffrn_reflns_limit_h_max 8
_diffrn_reflns_limit_h_min -8
_diffrn_reflns_limit_k_max 19
_diffrn_reflns_limit_k_min -19
_diffrn_reflns_limit_l_max 12
_diffrn_reflns_limit_l_min -12
_diffrn_reflns_number 11428
_diffrn_reflns_point_group_measured_fraction_full 0.999
_diffrn_reflns_point_group_measured_fraction_max 0.999
_diffrn_reflns_theta_full 25.242
_diffrn_reflns_theta_max 26.420
_diffrn_reflns_theta_min 2.415
_diffrn_standards_number 0
_exptl_absorpt_coefficient_mu 0.171
_exptl_absorpt_correction_T_max 0.7454
_exptl_absorpt_correction_T_min 0.6612
_exptl_absorpt_correction_type multi-scan
_exptl_absorpt_process_details
'SADABS-2016/2 (Bruker,2016/2) was used for absorption correction. wR2(int) was 0.1085 before and 0.0666 after correction. The Ratio of minimum to maximum transmission is 0.8870. The \l/2 correction factor is Not present.'
_exptl_crystal_colour colourless
_exptl_crystal_colour_primary colourless
_exptl_crystal_density_diffrn 1.750
_exptl_crystal_description block
_exptl_crystal_F_000 552
_exptl_crystal_size_max 0.12
_exptl_crystal_size_mid 0.08
_exptl_crystal_size_min 0.03
_refine_diff_density_max 0.345
_refine_diff_density_min -0.312
_refine_diff_density_rms 0.076
_refine_ls_extinction_method none
_refine_ls_goodness_of_fit_ref 1.008
_refine_ls_hydrogen_treatment mixed
_refine_ls_matrix_type full
_refine_ls_number_parameters 176
_refine_ls_number_reflns 2097
_refine_ls_number_restraints 2
_refine_ls_restrained_S_all 1.007
_refine_ls_R_factor_all 0.1062
_refine_ls_R_factor_gt 0.0554
_refine_ls_shift/su_max 0.001
_refine_ls_shift/su_mean 0.000
_refine_ls_structure_factor_coef Fsqd
_refine_ls_weighting_details 'w=1/[\s^2^(Fo^2^)+(0.0455P)^2^+1.4593P] where P=(Fo^2^+2Fc^2^)/3'
_refine_ls_weighting_scheme calc
_refine_ls_wR_factor_gt 0.1102
_refine_ls_wR_factor_ref 0.1382
_reflns_Friedel_coverage 0.000
_reflns_number_gt 1329
_reflns_number_total 2097
_reflns_threshold_expression 'I > 2\s(I)'
_cod_data_source_file d3cp02039h2.cif
_cod_data_source_block my
_cod_depositor_comments 'Adding full bibliography for 7246997--7247000.cif.'
_cod_original_cell_volume 1021.4(2)
_cod_database_code 7247000
_shelx_shelxl_version_number 2018/3
_shelx_space_group_comment
;
The symmetry employed for this shelxl refinement is uniquely defined
by the following loop, which should always be used as a source of
symmetry information in preference to the above space-group names.
They are only intended as comments.
;
_shelx_estimated_absorpt_t_max 0.995
_shelx_estimated_absorpt_t_min 0.980
_olex2_refinement_description
;
1. Fixed Uiso
 At 1.2 times of:
  All C(H) groups, All N(H,H) groups
 At 1.5 times of:
  All O(H) groups
2. Restrained distances
 O1-H1B = O1-H1A
 0.87 with sigma of 0.02
3.a Free rotating group:
 O1(H1A)
3.b Rotating group:
 N7(H7A,H7B)
3.c Aromatic/amide H refined with riding coordinates:
 C3(H3)
3.d Idealised tetrahedral OH refined as rotating group:
 O2(H2)
;
_olex2_submission_special_instructions 'No special instructions were received'

loop_
_space_group_symop_operation_xyz
'x, y, z'
'-x, y+1/2, -z+1/2'
'-x, -y, -z'
'x, -y-1/2, z-1/2'

loop_
_atom_site_label
_atom_site_type_symbol
_atom_site_fract_x
_atom_site_fract_y
_atom_site_fract_z
_atom_site_U_iso_or_equiv
_atom_site_adp_type
_atom_site_occupancy
_atom_site_site_symmetry_order
_atom_site_calc_flag
_atom_site_refinement_flags_posn
_atom_site_refinement_flags_adp
_atom_site_refinement_flags_occupancy
_atom_site_disorder_assembly
_atom_site_disorder_group
O3 O 0.5457(3) 0.47749(14) 0.6861(2) 0.0275(5) Uani 1 1 d . . . . .
O5 O 0.7967(3) 0.44095(15) 0.5055(2) 0.0290(6) Uani 1 1 d . . . . .
O4 O 0.2690(3) 0.39801(15) 0.6792(2) 0.0291(6) Uani 1 1 d . . . . .
O6 O 0.7001(4) 0.33455(16) 0.3773(2) 0.0362(6) Uani 1 1 d . . . . .
O7 O -0.0694(4) 0.27562(16) 0.1717(2) 0.0340(6) Uani 1 1 d . . . . .
O2 O 0.9797(4) 0.52610(16) 0.8729(2) 0.0341(6) Uani 1 1 d . . . . .
H2 H 1.100846 0.538468 0.907014 0.051 Uiso 1 1 calc GR . . . .
O8 O -0.1325(4) 0.15884(16) 0.2729(3) 0.0376(6) Uani 1 1 d . . . . .
N2 N 0.4387(4) 0.41649(17) 0.6369(2) 0.0219(6) Uani 1 1 d . . . . .
N1 N 0.6745(4) 0.38251(17) 0.4714(3) 0.0239(6) Uani 1 1 d . . . . .
N5 N 0.2186(4) 0.31549(17) 0.3817(3) 0.0219(6) Uani 1 1 d . . . . .
N4 N 0.3658(4) 0.30390(16) 0.4855(3) 0.0228(6) Uani 1 1 d . . . . .
O1 O 1.3719(4) 0.56810(19) 0.9097(3) 0.0492(8) Uani 1 1 d D . . . .
H1A H 1.462666 0.534368 0.880517 0.074 Uiso 1 1 d DG . . . .
N3 N 0.3779(4) 0.22466(17) 0.5359(3) 0.0260(6) Uani 1 1 d . . . . .
N6 N -0.0351(4) 0.22437(19) 0.2625(3) 0.0267(7) Uani 1 1 d . . . . .
N7 N 0.9728(4) 0.52356(19) 0.7331(3) 0.0242(6) Uani 1 1 d . . . . .
H7A H 1.076038 0.491878 0.710263 0.029 Uiso 1 1 d GR . . . .
H7B H 0.852789 0.501461 0.697471 0.029 Uiso 1 1 d GR . . . .
C1 C 0.4976(5) 0.3684(2) 0.5357(3) 0.0206(7) Uani 1 1 d . . . . .
C2 C 0.1333(5) 0.2403(2) 0.3673(3) 0.0218(7) Uani 1 1 d . . . . .
C3 C 0.2280(5) 0.1840(2) 0.4615(3) 0.0280(8) Uani 1 1 d . . . . .
H3 H 0.191367 0.126452 0.470716 0.034 Uiso 1 1 calc R . . . .
H7C H 0.964(7) 0.580(3) 0.690(5) 0.074(15) Uiso 1 1 d . . . . .
H1B H 1.398(8) 0.6215(14) 0.902(5) 0.078(18) Uiso 1 1 d D . . . .

loop_
_atom_site_aniso_label
_atom_site_aniso_U_11
_atom_site_aniso_U_22
_atom_site_aniso_U_33
_atom_site_aniso_U_23
_atom_site_aniso_U_13
_atom_site_aniso_U_12
O3 0.0255(12) 0.0240(13) 0.0328(13) -0.0078(10) 0.0021(10) -0.0013(10)
O5 0.0225(12) 0.0362(15) 0.0279(12) 0.0010(11) 0.0015(9) -0.0104(11)
O4 0.0229(12) 0.0309(14) 0.0358(13) 0.0027(11) 0.0124(10) -0.0007(10)
O6 0.0342(14) 0.0430(16) 0.0328(14) -0.0135(12) 0.0096(11) 0.0018(12)
O7 0.0339(14) 0.0437(16) 0.0241(12) 0.0041(12) 0.0017(10) 0.0046(12)
O2 0.0407(14) 0.0410(15) 0.0212(12) -0.0042(11) 0.0065(10) -0.0062(13)
O8 0.0301(13) 0.0291(15) 0.0512(16) -0.0099(12) -0.0044(11) -0.0059(12)
N2 0.0209(14) 0.0212(15) 0.0234(14) 0.0034(12) 0.0023(11) 0.0014(12)
N1 0.0193(14) 0.0289(17) 0.0236(14) 0.0025(12) 0.0023(11) 0.0018(12)
N5 0.0184(13) 0.0224(15) 0.0249(14) 0.0000(12) 0.0023(10) 0.0012(11)
N4 0.0215(14) 0.0202(15) 0.0257(14) 0.0014(12) -0.0013(11) 0.0009(12)
O1 0.0403(16) 0.0370(19) 0.067(2) -0.0055(15) -0.0085(14) -0.0035(14)
N3 0.0287(15) 0.0193(15) 0.0289(15) 0.0060(12) -0.0009(12) 0.0011(12)
N6 0.0201(14) 0.0296(18) 0.0307(16) -0.0058(13) 0.0044(12) 0.0011(13)
N7 0.0257(14) 0.0284(17) 0.0185(14) 0.0013(12) 0.0028(11) 0.0027(13)
C1 0.0197(16) 0.0215(18) 0.0207(16) -0.0034(13) 0.0025(12) -0.0025(13)
C2 0.0194(16) 0.0213(18) 0.0251(16) -0.0052(14) 0.0042(13) 0.0011(14)
C3 0.0298(18) 0.0232(19) 0.0311(18) 0.0028(15) 0.0034(14) 0.0004(15)

loop_
_atom_type_symbol
_atom_type_description
_atom_type_scat_dispersion_real
_atom_type_scat_dispersion_imag
_atom_type_scat_source
C C 0.0033 0.0016 'International Tables Vol C Tables 4.2.6.8 and 6.1.1.4'
H H 0.0000 0.0000 'International Tables Vol C Tables 4.2.6.8 and 6.1.1.4'
N N 0.0061 0.0033 'International Tables Vol C Tables 4.2.6.8 and 6.1.1.4'
O O 0.0106 0.0060 'International Tables Vol C Tables 4.2.6.8 and 6.1.1.4'

loop_
_geom_angle_atom_site_label_1
_geom_angle_atom_site_label_2
_geom_angle_atom_site_label_3
_geom_angle
_geom_angle_site_symmetry_1
_geom_angle_site_symmetry_3
_geom_angle_publ_flag
N7 O2 H2 109.5 . . ?
O3 N2 O4 120.6(3) . . ?
O3 N2 C1 122.4(2) . . ?
O4 N2 C1 117.0(3) . . ?
O5 N1 C1 121.5(3) . . ?
O6 N1 O5 122.1(3) . . ?
O6 N1 C1 116.4(3) . . ?
C2 N5 N4 102.2(3) . . ?
N5 N4 N3 115.0(2) . . ?
N5 N4 C1 122.1(3) . . ?
N3 N4 C1 122.9(2) . . ?
H1A O1 H1B 114.9 . . ?
C3 N3 N4 103.7(2) . . ?
O7 N6 O8 125.3(3) . . ?
O7 N6 C2 118.8(3) . . ?
O8 N6 C2 115.9(3) . . ?
O2 N7 H7A 109.8 . . ?
O2 N7 H7B 109.8 . . ?
O2 N7 H7C 114(3) . . ?
H7A N7 H7B 108.7 . . ?
H7A N7 H7C 113.8 . . ?
H7B N7 H7C 100.0 . . ?
N2 C1 N1 124.9(3) . . ?
N2 C1 N4 118.1(3) . . ?
N4 C1 N1 116.9(3) . . ?
N5 C2 N6 120.6(3) . . ?
N5 C2 C3 111.3(3) . . ?
C3 C2 N6 128.1(3) . . ?
N3 C3 C2 107.8(3) . . ?
N3 C3 H3 126.1 . . ?
C2 C3 H3 126.1 . . ?

loop_
_geom_bond_atom_site_label_1
_geom_bond_atom_site_label_2
_geom_bond_distance
_geom_bond_site_symmetry_2
_geom_bond_publ_flag
O3 N2 1.256(3) . ?
O5 N1 1.240(3) . ?
O4 N2 1.257(3) . ?
O6 N1 1.239(3) . ?
O7 N6 1.221(3) . ?
O2 H2 0.8400 . ?
O2 N7 1.398(3) . ?
O8 N6 1.227(4) . ?
N2 C1 1.359(4) . ?
N1 C1 1.395(4) . ?
N5 N4 1.338(3) . ?
N5 C2 1.315(4) . ?
N4 N3 1.354(4) . ?
N4 C1 1.388(4) . ?
O1 H1A 0.8701 . ?
O1 H1B 0.870(19) . ?
N3 C3 1.320(4) . ?
N6 C2 1.444(4) . ?
N7 H7A 0.8870 . ?
N7 H7B 0.8871 . ?
N7 H7C 0.99(5) . ?
C2 C3 1.389(4) . ?
C3 H3 0.9500 . ?
